data_7014484
loop_
_publ_author_name
'Ren, Chen'
'Hou, Lei'
'Liu, Bin'
'Yang, Guo-Ping'
'Wang, Yao-Yu'
'Shi, Qi-Zhen'

_publ_section_title
;
 Distinct structures of coordination polymers incorporating flexible
 triazole-based ligand: topological diversities, crystal structures and
 property studies.
;
_journal_issue 4
_journal_name_full 'Dalton transactions (Cambridge, England : 2003)'
_journal_page_first 793
_journal_page_last 804
_journal_paper_doi 10.1039/c0dt00894j
_journal_volume 40
_journal_year 2011
_chemical_formula_moiety 'C54 H42 Co3 N12 O14'
_chemical_formula_sum 'C54 H42 Co3 N12 O14'
_chemical_formula_weight 1259.79
_chemical_name_systematic
;
?
;
_space_group_IT_number 2
_symmetry_cell_setting triclinic
_symmetry_space_group_name_Hall '-P 1'
_symmetry_space_group_name_H-M 'P -1'
_atom_sites_solution_hydrogens geom
_atom_sites_solution_primary direct
_atom_sites_solution_secondary difmap
_audit_creation_method SHELXL-97
_cell_angle_alpha 86.683(3)
_cell_angle_beta 84.712(4)
_cell_angle_gamma 77.508(3)
_cell_formula_units_Z 1
_cell_length_a 9.301(2)
_cell_length_b 10.576(3)
_cell_length_c 14.184(3)
_cell_measurement_reflns_used 889
_cell_measurement_temperature 296(2)
_cell_measurement_theta_max 20.8675
_cell_measurement_theta_min 4.2505
_cell_volume 1355.4(6)
_computing_structure_refinement 'SHELXL-97 (Sheldrick, 1997)'
_computing_structure_solution 'SHELXS-97 (Sheldrick, 1990)'
_diffrn_ambient_temperature 296(2)
_diffrn_measured_fraction_theta_full 0.983
_diffrn_measured_fraction_theta_max 0.983
_diffrn_measurement_device_type 'Rigaku RAXIS-RAPID Imaging Plate'
_diffrn_measurement_method \w
_diffrn_radiation_monochromator graphite
_diffrn_radiation_source 'fine-focus sealed tube'
_diffrn_radiation_type MoK\a
_diffrn_radiation_wavelength 0.71073
_diffrn_reflns_av_R_equivalents 0.0418
_diffrn_reflns_av_sigmaI/netI 0.0941
_diffrn_reflns_limit_h_max 9
_diffrn_reflns_limit_h_min -11
_diffrn_reflns_limit_k_max 12
_diffrn_reflns_limit_k_min -12
_diffrn_reflns_limit_l_max 12
_diffrn_reflns_limit_l_min -16
_diffrn_reflns_number 6861
_diffrn_reflns_theta_full 25.10
_diffrn_reflns_theta_max 25.10
_diffrn_reflns_theta_min 1.44
_exptl_absorpt_coefficient_mu 0.986
_exptl_absorpt_correction_T_max 0.9078
_exptl_absorpt_correction_T_min 0.7977
_exptl_absorpt_correction_type multi-scan
_exptl_absorpt_process_details sadabs
_exptl_crystal_colour pink
_exptl_crystal_density_diffrn 1.543
_exptl_crystal_density_method 'not measured'
_exptl_crystal_description block
_exptl_crystal_F_000 643
_exptl_crystal_size_max 0.24
_exptl_crystal_size_mid 0.16
_exptl_crystal_size_min 0.10
_refine_diff_density_max 1.033
_refine_diff_density_min -0.731
_refine_diff_density_rms 0.210
_refine_ls_extinction_method none
_refine_ls_goodness_of_fit_ref 1.046
_refine_ls_hydrogen_treatment constr
_refine_ls_matrix_type full
_refine_ls_number_parameters 376
_refine_ls_number_reflns 4738
_refine_ls_number_restraints 6
_refine_ls_restrained_S_all 1.048
_refine_ls_R_factor_all 0.1141
_refine_ls_R_factor_gt 0.0709
_refine_ls_shift/su_max 0.000
_refine_ls_shift/su_mean 0.000
_refine_ls_structure_factor_coef Fsqd
_refine_ls_weighting_details 'calc w=1/[\s^2^(Fo^2^)+(0.1353P)^2^+0.0000P] where P=(Fo^2^+2Fc^2^)/3'
_refine_ls_weighting_scheme calc
_refine_ls_wR_factor_gt 0.1913
_refine_ls_wR_factor_ref 0.2379
_reflns_number_gt 2948
_reflns_number_total 4738
_reflns_threshold_expression >2sigma(I)
_cod_data_source_file C0DT00894J.TXT
_cod_data_source_block 5
_cod_original_sg_symbol_H-M P-1
_cod_database_code 7014484

loop_
_symmetry_equiv_pos_as_xyz
'x, y, z'
'-x, -y, -z'

loop_
_atom_site_label
_atom_site_type_symbol
_atom_site_fract_x
_atom_site_fract_y
_atom_site_fract_z
_atom_site_U_iso_or_equiv
_atom_site_adp_type
_atom_site_occupancy
_atom_site_symmetry_multiplicity
_atom_site_calc_flag
_atom_site_refinement_flags
_atom_site_disorder_assembly
_atom_site_disorder_group
Co1 Co 0.62050(8) 1.16589(7) 0.46627(6) 0.0295(3) Uani 1 1 d . . .
Co2 Co -0.5000 1.5000 0.5000 0.0290(4) Uani 1 2 d S . .
C1 C 0.2663(6) 1.3371(6) 0.3723(5) 0.0322(15) Uani 1 1 d . . .
C2 C 0.2235(6) 1.2282(5) 0.4192(5) 0.0285(14) Uani 1 1 d . . .
C3 C 0.0754(6) 1.2366(6) 0.4513(5) 0.0318(15) Uani 1 1 d . . .
H3 H 0.0478 1.1647 0.4826 0.038 Uiso 1 1 calc R . .
C4 C -0.0318(6) 1.3478(5) 0.4383(5) 0.0291(14) Uani 1 1 d . . .
C5 C 0.0097(7) 1.4530(6) 0.3904(5) 0.0372(16) Uani 1 1 d . . .
H5 H -0.0607 1.5288 0.3811 0.045 Uiso 1 1 calc R . .
C6 C 0.1547(7) 1.4471(6) 0.3558(5) 0.0370(16) Uani 1 1 d . . .
H6 H 0.1791 1.5177 0.3208 0.044 Uiso 1 1 calc R . .
C7 C 0.4211(7) 1.3449(6) 0.3392(5) 0.0335(16) Uani 1 1 d . . .
C8 C 0.3308(7) 1.1016(6) 0.4361(5) 0.0303(15) Uani 1 1 d . . .
C9 C -0.1869(7) 1.3514(6) 0.4787(5) 0.0340(16) Uani 1 1 d . . .
C10 C 0.7968(9) 1.1862(8) 0.2610(6) 0.062(2) Uani 1 1 d . . .
H10 H 0.7238 1.2517 0.2372 0.074 Uiso 1 1 calc R . .
C11 C 0.9019(7) 1.0375(7) 0.3462(5) 0.0408(17) Uani 1 1 d . . .
H11 H 0.9234 0.9747 0.3945 0.049 Uiso 1 1 calc R . .
C12 C 1.1487(8) 0.9885(7) 0.2539(6) 0.051(2) Uani 1 1 d . . .
H12A H 1.1892 0.9540 0.3130 0.061 Uiso 1 1 calc R . .
H12B H 1.2052 1.0506 0.2266 0.061 Uiso 1 1 calc R . .
C13 C 1.1670(7) 0.8792(7) 0.1871(5) 0.0443(18) Uani 1 1 d . . .
C14 C 1.2354(9) 0.7553(8) 0.2139(6) 0.058(2) Uani 1 1 d . . .
H14 H 1.2681 0.7391 0.2743 0.069 Uiso 1 1 calc R . .
C15 C 1.2565(9) 0.6548(7) 0.1532(6) 0.060(2) Uani 1 1 d . . .
H15 H 1.3077 0.5731 0.1721 0.072 Uiso 1 1 calc R . .
C16 C 1.2024(9) 0.6735(7) 0.0639(6) 0.055(2) Uani 1 1 d . . .
C17 C 1.1347(13) 0.8000(8) 0.0369(7) 0.093(4) Uani 1 1 d . . .
H17 H 1.1006 0.8172 -0.0232 0.112 Uiso 1 1 calc R . .
C18 C 1.1178(13) 0.9004(9) 0.0988(7) 0.093(4) Uani 1 1 d . . .
H18 H 1.0719 0.9837 0.0795 0.111 Uiso 1 1 calc R . .
C19 C 1.2187(10) 0.5647(8) -0.0004(6) 0.062(2) Uani 1 1 d . . .
C20 C 1.3223(12) 0.4520(8) 0.0100(7) 0.080(3) Uani 1 1 d . . .
H20 H 1.3849 0.4430 0.0586 0.096 Uiso 1 1 calc R . .
C21 C 1.3356(13) 0.3495(9) -0.0517(8) 0.090(3) Uani 1 1 d . . .
H21 H 1.4090 0.2751 -0.0450 0.107 Uiso 1 1 calc R . .
C22 C 1.2405(12) 0.3592(8) -0.1218(7) 0.068(3) Uani 1 1 d . . .
C23 C 1.1324(11) 0.4710(9) -0.1304(7) 0.074(3) Uani 1 1 d . . .
H23 H 1.0665 0.4780 -0.1769 0.088 Uiso 1 1 calc R . .
C24 C 1.1208(11) 0.5723(9) -0.0712(6) 0.068(3) Uani 1 1 d . . .
H24 H 1.0472 0.6465 -0.0782 0.082 Uiso 1 1 calc R . .
C25 C 1.2554(12) 0.2510(8) -0.1883(6) 0.078(3) Uani 1 1 d . . .
H25A H 1.2938 0.1690 -0.1559 0.093 Uiso 1 1 calc R . .
H25B H 1.1589 0.2484 -0.2079 0.093 Uiso 1 1 calc R . .
C26 C 1.4181(8) 0.1777(6) -0.3370(5) 0.0413(17) Uani 1 1 d . . .
H26 H 1.4097 0.0915 -0.3318 0.050 Uiso 1 1 calc R . .
N5 N 1.4797(6) 0.3586(5) -0.3871(4) 0.0349(13) Uani 1 1 d . . .
N1 N 0.7735(6) 1.1203(5) 0.3414(4) 0.0410(14) Uani 1 1 d . . .
N2 N 0.9275(8) 1.1537(7) 0.2176(5) 0.068(2) Uani 1 1 d . . .
N3 N 0.9944(6) 1.0559(5) 0.2743(4) 0.0388(14) Uani 1 1 d . . .
N4 N 1.4911(5) 0.2300(5) -0.4068(4) 0.0329(13) Uani 1 1 d . . .
C27 C 1.4007(8) 0.3785(6) -0.3075(5) 0.0430(18) Uani 1 1 d . . .
H27 H 1.3771 0.4572 -0.2777 0.052 Uiso 1 1 calc R . .
N6 N 1.3567(7) 0.2695(6) -0.2734(4) 0.0520(17) Uani 1 1 d . . .
O1 O 0.4652(4) 1.0929(4) 0.4061(3) 0.0348(11) Uani 1 1 d . . .
O2 O 0.2794(4) 1.0111(4) 0.4767(3) 0.0377(11) Uani 1 1 d . . .
O3 O 0.5091(4) 1.3486(3) 0.4045(3) 0.0302(10) Uani 1 1 d . . .
O4 O 0.4577(5) 1.3542(5) 0.2550(4) 0.0558(14) Uani 1 1 d . . .
O5 O -0.2175(4) 1.2470(4) 0.5133(3) 0.0377(11) Uani 1 1 d . . .
O6 O -0.2747(4) 1.4589(4) 0.4745(3) 0.0378(11) Uani 1 1 d . . .
O7 O 0.500(2) 0.0826(18) 0.1606(15) 0.285(8) Uani 1 1 d U . .

loop_
_atom_site_aniso_label
_atom_site_aniso_U_11
_atom_site_aniso_U_22
_atom_site_aniso_U_33
_atom_site_aniso_U_23
_atom_site_aniso_U_13
_atom_site_aniso_U_12
Co1 0.0234(5) 0.0219(5) 0.0415(6) -0.0019(4) -0.0008(4) -0.0018(3)
Co2 0.0213(6) 0.0207(6) 0.0427(9) -0.0020(5) -0.0008(5) -0.0003(4)
C1 0.031(3) 0.024(3) 0.039(4) -0.004(3) -0.004(3) 0.001(3)
C2 0.030(3) 0.021(3) 0.035(4) -0.004(3) -0.007(3) -0.004(2)
C3 0.029(3) 0.021(3) 0.044(4) 0.004(3) -0.007(3) -0.003(2)
C4 0.021(3) 0.026(3) 0.040(4) -0.006(3) -0.004(3) -0.004(2)
C5 0.029(3) 0.026(3) 0.052(5) -0.002(3) -0.003(3) 0.003(3)
C6 0.040(4) 0.021(3) 0.047(5) 0.007(3) 0.000(3) -0.006(3)
C7 0.027(3) 0.028(3) 0.045(5) 0.001(3) -0.003(3) -0.003(3)
C8 0.032(3) 0.022(3) 0.036(4) -0.011(3) -0.008(3) 0.001(3)
C9 0.030(3) 0.026(3) 0.048(5) -0.007(3) -0.014(3) -0.004(3)
C10 0.055(5) 0.067(6) 0.051(6) 0.017(5) 0.007(4) 0.002(4)
C11 0.038(4) 0.045(4) 0.038(5) -0.002(3) 0.008(3) -0.010(3)
C12 0.036(4) 0.061(5) 0.054(5) -0.021(4) 0.002(3) -0.006(3)
C13 0.034(4) 0.051(4) 0.042(5) -0.008(4) -0.002(3) 0.004(3)
C14 0.061(5) 0.059(5) 0.044(5) 0.003(4) -0.005(4) 0.007(4)
C15 0.071(6) 0.042(4) 0.057(6) -0.003(4) -0.004(4) 0.010(4)
C16 0.060(5) 0.051(5) 0.044(5) -0.014(4) 0.008(4) 0.007(4)
C17 0.150(10) 0.057(6) 0.052(6) -0.009(5) -0.029(6) 0.037(6)
C18 0.146(10) 0.051(5) 0.069(7) -0.014(5) -0.045(7) 0.027(6)
C19 0.087(6) 0.053(5) 0.038(5) 0.001(4) 0.009(5) -0.006(4)
C20 0.114(8) 0.051(5) 0.062(7) -0.008(5) -0.019(6) 0.017(5)
C21 0.123(9) 0.047(5) 0.082(8) -0.008(5) 0.002(7) 0.015(6)
C22 0.101(7) 0.053(5) 0.050(6) -0.006(4) 0.032(5) -0.030(5)
C23 0.095(7) 0.074(6) 0.051(6) -0.010(5) 0.006(5) -0.018(6)
C24 0.083(6) 0.063(6) 0.046(6) -0.011(4) 0.006(5) 0.011(5)
C25 0.115(8) 0.060(5) 0.061(6) -0.019(5) 0.043(6) -0.042(5)
C26 0.052(4) 0.034(4) 0.040(5) -0.010(3) 0.005(3) -0.015(3)
N5 0.037(3) 0.025(3) 0.040(4) -0.004(2) 0.002(3) -0.002(2)
N1 0.034(3) 0.039(3) 0.045(4) -0.005(3) 0.005(3) -0.001(2)
N2 0.067(5) 0.062(5) 0.061(5) 0.018(4) 0.014(4) 0.006(4)
N3 0.031(3) 0.042(3) 0.039(4) -0.011(3) -0.001(3) 0.002(2)
N4 0.030(3) 0.026(3) 0.039(4) -0.004(2) -0.001(2) 0.003(2)
C27 0.050(4) 0.034(4) 0.045(5) -0.010(3) 0.004(4) -0.010(3)
N6 0.068(4) 0.038(3) 0.048(4) -0.009(3) 0.019(3) -0.015(3)
O1 0.023(2) 0.027(2) 0.053(3) -0.007(2) 0.001(2) -0.0004(17)
O2 0.029(2) 0.022(2) 0.057(3) 0.003(2) 0.000(2) 0.0025(18)
O3 0.026(2) 0.0162(19) 0.046(3) 0.0006(19) -0.006(2) 0.0000(16)
O4 0.041(3) 0.080(4) 0.044(4) 0.003(3) -0.003(3) -0.009(3)
O5 0.029(2) 0.029(2) 0.056(3) 0.004(2) -0.002(2) -0.0095(19)
O6 0.021(2) 0.029(2) 0.060(3) -0.002(2) 0.001(2) 0.0005(18)
O7 0.290(11) 0.270(11) 0.312(12) -0.027(9) -0.028(9) -0.091(9)

loop_
_atom_type_symbol
_atom_type_description
_atom_type_scat_dispersion_real
_atom_type_scat_dispersion_imag
_atom_type_scat_source
C C 0.0033 0.0016 'International Tables Vol C Tables 4.2.6.8 and 6.1.1.4'
H H 0.0000 0.0000 'International Tables Vol C Tables 4.2.6.8 and 6.1.1.4'
Co Co 0.3494 0.9721 'International Tables Vol C Tables 4.2.6.8 and 6.1.1.4'
N N 0.0061 0.0033 'International Tables Vol C Tables 4.2.6.8 and 6.1.1.4'
O O 0.0106 0.0060 'International Tables Vol C Tables 4.2.6.8 and 6.1.1.4'

loop_
_geom_angle_atom_site_label_1
_geom_angle_atom_site_label_2
_geom_angle_atom_site_label_3
_geom_angle
_geom_angle_site_symmetry_1
_geom_angle_site_symmetry_3
_geom_angle_publ_flag
O1 Co1 O2 93.87(17) . 2_676 ?
O1 Co1 O5 174.13(17) . 1_655 ?
O2 Co1 O5 89.52(17) 2_676 1_655 ?
O1 Co1 N4 97.80(19) . 1_466 ?
O2 Co1 N4 95.35(19) 2_676 1_466 ?
O5 Co1 N4 86.64(19) 1_655 1_466 ?
O1 Co1 O3 84.00(16) . . ?
O2 Co1 O3 177.87(16) 2_676 . ?
O5 Co1 O3 92.62(16) 1_655 . ?
N4 Co1 O3 84.81(18) 1_466 . ?
O1 Co1 N1 90.4(2) . . ?
O2 Co1 N1 86.8(2) 2_676 . ?
O5 Co1 N1 85.0(2) 1_655 . ?
N4 Co1 N1 171.4(2) 1_466 . ?
O3 Co1 N1 93.30(19) . . ?
O6 Co2 O6 180.0 . 2_486 ?
O6 Co2 O3 95.66(16) . 2_586 ?
O6 Co2 O3 84.34(16) 2_486 2_586 ?
O6 Co2 O3 84.34(16) . 1_455 ?
O6 Co2 O3 95.66(16) 2_486 1_455 ?
O3 Co2 O3 180.0 2_586 1_455 ?
O6 Co2 N5 81.15(18) . 2_675 ?
O6 Co2 N5 98.85(18) 2_486 2_675 ?
O3 Co2 N5 86.86(18) 2_586 2_675 ?
O3 Co2 N5 93.14(18) 1_455 2_675 ?
O6 Co2 N5 98.85(18) . 1_366 ?
O6 Co2 N5 81.15(18) 2_486 1_366 ?
O3 Co2 N5 93.14(18) 2_586 1_366 ?
O3 Co2 N5 86.86(18) 1_455 1_366 ?
N5 Co2 N5 180.0 2_675 1_366 ?
C6 C1 C2 117.6(6) . . ?
C6 C1 C7 117.4(6) . . ?
C2 C1 C7 125.0(5) . . ?
C3 C2 C1 119.1(5) . . ?
C3 C2 C8 118.0(5) . . ?
C1 C2 C8 122.9(5) . . ?
C4 C3 C2 122.4(6) . . ?
C4 C3 H3 118.8 . . ?
C2 C3 H3 118.8 . . ?
C5 C4 C3 118.4(5) . . ?
C5 C4 C9 122.3(5) . . ?
C3 C4 C9 119.3(6) . . ?
C4 C5 C6 120.7(6) . . ?
C4 C5 H5 119.6 . . ?
C6 C5 H5 119.6 . . ?
C5 C6 C1 121.6(6) . . ?
C5 C6 H6 119.2 . . ?
C1 C6 H6 119.2 . . ?
O4 C7 O3 123.1(6) . . ?
O4 C7 C1 120.3(6) . . ?
O3 C7 C1 116.5(6) . . ?
O2 C8 O1 124.5(5) . . ?
O2 C8 C2 117.1(5) . . ?
O1 C8 C2 118.3(6) . . ?
O6 C9 O5 126.0(6) . . ?
O6 C9 C4 116.3(6) . . ?
O5 C9 C4 117.7(5) . . ?
N2 C10 N1 115.9(7) . . ?
N2 C10 H10 122.1 . . ?
N1 C10 H10 122.1 . . ?
N3 C11 N1 111.0(7) . . ?
N3 C11 H11 124.5 . . ?
N1 C11 H11 124.5 . . ?
N3 C12 C13 113.6(6) . . ?
N3 C12 H12A 108.8 . . ?
C13 C12 H12A 108.8 . . ?
N3 C12 H12B 108.8 . . ?
C13 C12 H12B 108.8 . . ?
H12A C12 H12B 107.7 . . ?
C18 C13 C14 118.3(7) . . ?
C18 C13 C12 121.2(7) . . ?
C14 C13 C12 120.5(7) . . ?
C15 C14 C13 121.4(8) . . ?
C15 C14 H14 119.3 . . ?
C13 C14 H14 119.3 . . ?
C14 C15 C16 121.1(7) . . ?
C14 C15 H15 119.4 . . ?
C16 C15 H15 119.4 . . ?
C15 C16 C17 117.0(7) . . ?
C15 C16 C19 121.6(7) . . ?
C17 C16 C19 121.4(8) . . ?
C18 C17 C16 120.7(9) . . ?
C18 C17 H17 119.7 . . ?
C16 C17 H17 119.7 . . ?
C13 C18 C17 121.4(8) . . ?
C13 C18 H18 119.3 . . ?
C17 C18 H18 119.3 . . ?
C20 C19 C24 117.9(8) . . ?
C20 C19 C16 122.0(9) . . ?
C24 C19 C16 120.0(8) . . ?
C19 C20 C21 121.1(10) . . ?
C19 C20 H20 119.4 . . ?
C21 C20 H20 119.4 . . ?
C22 C21 C20 120.3(9) . . ?
C22 C21 H21 119.9 . . ?
C20 C21 H21 119.9 . . ?
C21 C22 C23 118.8(9) . . ?
C21 C22 C25 120.4(10) . . ?
C23 C22 C25 120.8(10) . . ?
C24 C23 C22 121.1(10) . . ?
C24 C23 H23 119.5 . . ?
C22 C23 H23 119.5 . . ?
C23 C24 C19 120.8(9) . . ?
C23 C24 H24 119.6 . . ?
C19 C24 H24 119.6 . . ?
N6 C25 C22 110.6(6) . . ?
N6 C25 H25A 109.5 . . ?
C22 C25 H25A 109.5 . . ?
N6 C25 H25B 109.5 . . ?
C22 C25 H25B 109.5 . . ?
H25A C25 H25B 108.1 . . ?
N4 C26 N6 109.2(6) . . ?
N4 C26 H26 125.4 . . ?
N6 C26 H26 125.4 . . ?
C27 N5 N4 106.9(5) . . ?
C27 N5 Co2 126.6(4) . 1_744 ?
N4 N5 Co2 120.4(4) . 1_744 ?
C11 N1 C10 101.6(6) . . ?
C11 N1 Co1 121.6(5) . . ?
C10 N1 Co1 132.8(5) . . ?
C10 N2 N3 102.4(6) . . ?
C11 N3 N2 109.1(6) . . ?
C11 N3 C12 128.7(6) . . ?
N2 N3 C12 122.2(6) . . ?
C26 N4 N5 107.6(5) . . ?
C26 N4 Co1 136.5(4) . 1_644 ?
N5 N4 Co1 115.9(4) . 1_644 ?
N5 C27 N6 110.9(6) . . ?
N5 C27 H27 124.5 . . ?
N6 C27 H27 124.5 . . ?
C27 N6 C26 105.3(6) . . ?
C27 N6 C25 129.1(6) . . ?
C26 N6 C25 125.5(6) . . ?
C8 O1 Co1 127.1(4) . . ?
C8 O2 Co1 132.0(4) . 2_676 ?
C7 O3 Co2 128.1(4) . 1_655 ?
C7 O3 Co1 117.6(4) . . ?
Co2 O3 Co1 109.54(19) 1_655 . ?
C9 O5 Co1 123.3(4) . 1_455 ?
C9 O6 Co2 128.6(4) . . ?

loop_
_geom_bond_atom_site_label_1
_geom_bond_atom_site_label_2
_geom_bond_distance
_geom_bond_site_symmetry_2
_geom_bond_publ_flag
Co1 O1 2.049(4) . ?
Co1 O2 2.058(4) 2_676 ?
Co1 O5 2.064(4) 1_655 ?
Co1 N4 2.130(5) 1_466 ?
Co1 O3 2.164(4) . ?
Co1 N1 2.175(6) . ?
Co2 O6 2.048(4) . ?
Co2 O6 2.048(4) 2_486 ?
Co2 O3 2.139(4) 2_586 ?
Co2 O3 2.139(4) 1_455 ?
Co2 N5 2.150(5) 2_675 ?
Co2 N5 2.150(5) 1_366 ?
C1 C6 1.406(8) . ?
C1 C2 1.410(8) . ?
C1 C7 1.491(8) . ?
C2 C3 1.396(8) . ?
C2 C8 1.508(8) . ?
C3 C4 1.383(8) . ?
C3 H3 0.9300 . ?
C4 C5 1.378(9) . ?
C4 C9 1.496(8) . ?
C5 C6 1.381(9) . ?
C5 H5 0.9300 . ?
C6 H6 0.9300 . ?
C7 O4 1.215(8) . ?
C7 O3 1.299(8) . ?
C8 O2 1.249(7) . ?
C8 O1 1.269(7) . ?
C9 O6 1.250(7) . ?
C9 O5 1.260(7) . ?
C10 N2 1.296(10) . ?
C10 N1 1.328(9) . ?
C10 H10 0.9300 . ?
C11 N3 1.307(8) . ?
C11 N1 1.324(8) . ?
C11 H11 0.9300 . ?
C12 N3 1.468(8) . ?
C12 C13 1.507(10) . ?
C12 H12A 0.9700 . ?
C12 H12B 0.9700 . ?
C13 C18 1.364(11) . ?
C13 C14 1.376(10) . ?
C14 C15 1.376(11) . ?
C14 H14 0.9300 . ?
C15 C16 1.393(11) . ?
C15 H15 0.9300 . ?
C16 C17 1.398(11) . ?
C16 C19 1.484(11) . ?
C17 C18 1.390(12) . ?
C17 H17 0.9300 . ?
C18 H18 0.9300 . ?
C19 C20 1.371(12) . ?
C19 C24 1.404(12) . ?
C20 C21 1.409(13) . ?
C20 H20 0.9300 . ?
C21 C22 1.377(14) . ?
C21 H21 0.9300 . ?
C22 C23 1.384(13) . ?
C22 C25 1.499(12) . ?
C23 C24 1.380(12) . ?
C23 H23 0.9300 . ?
C24 H24 0.9300 . ?
C25 N6 1.492(9) . ?
C25 H25A 0.9700 . ?
C25 H25B 0.9700 . ?
C26 N4 1.312(8) . ?
C26 N6 1.360(8) . ?
C26 H26 0.9300 . ?
N5 C27 1.291(8) . ?
N5 N4 1.384(7) . ?
N5 Co2 2.150(5) 1_744 ?
N2 N3 1.349(8) . ?
N4 Co1 2.130(5) 1_644 ?
C27 N6 1.354(8) . ?
C27 H27 0.9300 . ?
O2 Co1 2.058(4) 2_676 ?
O3 Co2 2.139(4) 1_655 ?
O5 Co1 2.064(4) 1_455 ?

loop_
_geom_torsion_atom_site_label_1
_geom_torsion_atom_site_label_2
_geom_torsion_atom_site_label_3
_geom_torsion_atom_site_label_4
_geom_torsion
_geom_torsion_site_symmetry_1
_geom_torsion_site_symmetry_2
_geom_torsion_site_symmetry_3
_geom_torsion_site_symmetry_4
_geom_torsion_publ_flag
C6 C1 C2 C3 -3.3(9) . . . . ?
C7 C1 C2 C3 176.3(6) . . . . ?
C6 C1 C2 C8 176.3(6) . . . . ?
C7 C1 C2 C8 -4.1(10) . . . . ?
C1 C2 C3 C4 0.4(10) . . . . ?
C8 C2 C3 C4 -179.3(6) . . . . ?
C2 C3 C4 C5 1.2(10) . . . . ?
C2 C3 C4 C9 -177.2(6) . . . . ?
C3 C4 C5 C6 0.2(10) . . . . ?
C9 C4 C5 C6 178.6(6) . . . . ?
C4 C5 C6 C1 -3.3(11) . . . . ?
C2 C1 C6 C5 4.8(10) . . . . ?
C7 C1 C6 C5 -174.8(6) . . . . ?
C6 C1 C7 O4 -66.4(8) . . . . ?
C2 C1 C7 O4 114.0(8) . . . . ?
C6 C1 C7 O3 109.8(7) . . . . ?
C2 C1 C7 O3 -69.8(8) . . . . ?
C3 C2 C8 O2 1.1(9) . . . . ?
C1 C2 C8 O2 -178.5(6) . . . . ?
C3 C2 C8 O1 179.1(6) . . . . ?
C1 C2 C8 O1 -0.5(9) . . . . ?
C5 C4 C9 O6 -6.6(10) . . . . ?
C3 C4 C9 O6 171.8(6) . . . . ?
C5 C4 C9 O5 173.3(6) . . . . ?
C3 C4 C9 O5 -8.3(9) . . . . ?
N3 C12 C13 C18 57.8(11) . . . . ?
N3 C12 C13 C14 -122.7(8) . . . . ?
C18 C13 C14 C15 1.0(13) . . . . ?
C12 C13 C14 C15 -178.4(8) . . . . ?
C13 C14 C15 C16 -3.4(13) . . . . ?
C14 C15 C16 C17 4.0(14) . . . . ?
C14 C15 C16 C19 -177.3(8) . . . . ?
C15 C16 C17 C18 -2.5(16) . . . . ?
C19 C16 C17 C18 178.7(11) . . . . ?
C14 C13 C18 C17 0.4(16) . . . . ?
C12 C13 C18 C17 179.9(10) . . . . ?
C16 C17 C18 C13 0.3(19) . . . . ?
C15 C16 C19 C20 -20.0(13) . . . . ?
C17 C16 C19 C20 158.7(10) . . . . ?
C15 C16 C19 C24 156.2(9) . . . . ?
C17 C16 C19 C24 -25.1(13) . . . . ?
C24 C19 C20 C21 3.4(15) . . . . ?
C16 C19 C20 C21 179.7(9) . . . . ?
C19 C20 C21 C22 -2.4(17) . . . . ?
C20 C21 C22 C23 0.1(16) . . . . ?
C20 C21 C22 C25 179.3(9) . . . . ?
C21 C22 C23 C24 1.0(14) . . . . ?
C25 C22 C23 C24 -178.2(8) . . . . ?
C22 C23 C24 C19 0.1(14) . . . . ?
C20 C19 C24 C23 -2.3(14) . . . . ?
C16 C19 C24 C23 -178.7(8) . . . . ?
C21 C22 C25 N6 -89.9(11) . . . . ?
C23 C22 C25 N6 89.3(11) . . . . ?
N3 C11 N1 C10 1.1(8) . . . . ?
N3 C11 N1 Co1 -158.9(4) . . . . ?
N2 C10 N1 C11 -1.5(10) . . . . ?
N2 C10 N1 Co1 155.2(6) . . . . ?
O1 Co1 N1 C11 -118.1(5) . . . . ?
O2 Co1 N1 C11 -24.2(5) 2_676 . . . ?
O5 Co1 N1 C11 65.6(5) 1_655 . . . ?
N4 Co1 N1 C11 80.8(15) 1_466 . . . ?
O3 Co1 N1 C11 157.9(5) . . . . ?
O1 Co1 N1 C10 89.1(7) . . . . ?
O2 Co1 N1 C10 -177.1(7) 2_676 . . . ?
O5 Co1 N1 C10 -87.3(7) 1_655 . . . ?
N4 Co1 N1 C10 -72.1(16) 1_466 . . . ?
O3 Co1 N1 C10 5.1(7) . . . . ?
N1 C10 N2 N3 1.2(10) . . . . ?
N1 C11 N3 N2 -0.5(8) . . . . ?
N1 C11 N3 C12 178.0(6) . . . . ?
C10 N2 N3 C11 -0.4(9) . . . . ?
C10 N2 N3 C12 -179.0(7) . . . . ?
C13 C12 N3 C11 96.3(9) . . . . ?
C13 C12 N3 N2 -85.4(9) . . . . ?
N6 C26 N4 N5 1.3(8) . . . . ?
N6 C26 N4 Co1 179.2(5) . . . 1_644 ?
C27 N5 N4 C26 -0.3(7) . . . . ?
Co2 N5 N4 C26 -154.6(5) 1_744 . . . ?
C27 N5 N4 Co1 -178.7(5) . . . 1_644 ?
Co2 N5 N4 Co1 27.0(5) 1_744 . . 1_644 ?
N4 N5 C27 N6 -0.8(8) . . . . ?
Co2 N5 C27 N6 151.4(5) 1_744 . . . ?
N5 C27 N6 C26 1.6(9) . . . . ?
N5 C27 N6 C25 -174.8(8) . . . . ?
N4 C26 N6 C27 -1.8(9) . . . . ?
N4 C26 N6 C25 174.8(8) . . . . ?
C22 C25 N6 C27 -18.7(14) . . . . ?
C22 C25 N6 C26 165.5(9) . . . . ?
O2 C8 O1 Co1 -104.6(6) . . . . ?
C2 C8 O1 Co1 77.5(7) . . . . ?
O2 Co1 O1 C8 102.8(5) 2_676 . . . ?
O5 Co1 O1 C8 -132.1(15) 1_655 . . . ?
N4 Co1 O1 C8 6.8(5) 1_466 . . . ?
O3 Co1 O1 C8 -77.1(5) . . . . ?
N1 Co1 O1 C8 -170.3(5) . . . . ?
O1 C8 O2 Co1 13.2(10) . . . 2_676 ?
C2 C8 O2 Co1 -169.0(4) . . . 2_676 ?
O4 C7 O3 Co2 108.6(7) . . . 1_655 ?
C1 C7 O3 Co2 -67.5(7) . . . 1_655 ?
O4 C7 O3 Co1 -98.4(7) . . . . ?
C1 C7 O3 Co1 85.5(5) . . . . ?
O1 Co1 O3 C7 -16.0(4) . . . . ?
O2 Co1 O3 C7 -20(5) 2_676 . . . ?
O5 Co1 O3 C7 159.2(5) 1_655 . . . ?
N4 Co1 O3 C7 -114.4(5) 1_466 . . . ?
N1 Co1 O3 C7 74.0(5) . . . . ?
O1 Co1 O3 Co2 141.7(2) . . . 1_655 ?
O2 Co1 O3 Co2 138(4) 2_676 . . 1_655 ?
O5 Co1 O3 Co2 -43.1(2) 1_655 . . 1_655 ?
N4 Co1 O3 Co2 43.3(2) 1_466 . . 1_655 ?
N1 Co1 O3 Co2 -128.3(2) . . . 1_655 ?
O6 C9 O5 Co1 57.9(9) . . . 1_455 ?
C4 C9 O5 Co1 -121.9(5) . . . 1_455 ?
O5 C9 O6 Co2 -11.2(10) . . . . ?
C4 C9 O6 Co2 168.6(4) . . . . ?
O6 Co2 O6 C9 101(100) 2_486 . . . ?
O3 Co2 O6 C9 129.5(6) 2_586 . . . ?
O3 Co2 O6 C9 -50.5(6) 1_455 . . . ?
N5 Co2 O6 C9 -144.5(6) 2_675 . . . ?
N5 Co2 O6 C9 35.5(6) 1_366 . . . ?
